data_7240107
loop_
_publ_author_name
'Lu, Hai Dong'
'Li, Hai Tao'
'Xin, Lianxin'
'Guo, Fang'

_publ_section_title
;
 Effect of stepwise protonation of an N-containing ligand on the formation
 of metal-organic salts and coordination complexes in the solid state
;
_journal_name_full CrystEngComm
_journal_paper_doi 10.1039/D0CE00093K
_journal_year 2020
_chemical_formula_moiety 'C14 H22 N4, 2(Cl4 Cu)'
_chemical_formula_sum 'C14 H22 Cl8 Cu2 N4'
_chemical_formula_weight 657.03
_space_group_crystal_system monoclinic
_space_group_IT_number 14
_space_group_name_Hall '-P 2ybc'
_space_group_name_H-M_alt 'P 1 21/c 1'
_atom_sites_solution_hydrogens mixed
_audit_creation_date 2018-07-12
_audit_creation_method
;
Olex2 1.2-beta
(compiled 2018.05.29 svn.r3508 for OlexSys, GUI svn.r5506)
;
_audit_update_record
;
2019-10-12 deposited with the CCDC.	2020-03-11 downloaded from the CCDC.
;
_cell_angle_alpha 90
_cell_angle_beta 91.831(11)
_cell_angle_gamma 90
_cell_formula_units_Z 2
_cell_length_a 7.552(3)
_cell_length_b 22.128(8)
_cell_length_c 7.398(3)
_cell_measurement_reflns_used 9035
_cell_measurement_temperature 298
_cell_measurement_theta_max 27.943
_cell_measurement_theta_min 3.268
_cell_volume 1235.7(8)
_computing_cell_refinement 'SAINT v8.37A (Bruker, 2015)'
_computing_data_reduction 'SAINT v8.37A (Bruker, 2015)'
_computing_molecular_graphics 'Olex2 (Dolomanov et al., 2009)'
_computing_publication_material 'Olex2 (Dolomanov et al., 2009)'
_computing_structure_refinement 'ShelXL (Sheldrick, 2015)'
_diffrn_ambient_temperature 296.15
_diffrn_measured_fraction_theta_full 0.964
_diffrn_measured_fraction_theta_max 0.964
_diffrn_measurement_device_type 'CCD Areadetetor'
_diffrn_radiation_type MoK\a
_diffrn_radiation_wavelength 0.71073
_diffrn_reflns_av_R_equivalents 0.0554
_diffrn_reflns_av_unetI/netI 0.0456
_diffrn_reflns_Laue_measured_fraction_full 0.964
_diffrn_reflns_Laue_measured_fraction_max 0.964
_diffrn_reflns_limit_h_max 9
_diffrn_reflns_limit_h_min -9
_diffrn_reflns_limit_k_max 29
_diffrn_reflns_limit_k_min -29
_diffrn_reflns_limit_l_max 9
_diffrn_reflns_limit_l_min -9
_diffrn_reflns_number 13657
_diffrn_reflns_point_group_measured_fraction_full 0.964
_diffrn_reflns_point_group_measured_fraction_max 0.964
_diffrn_reflns_theta_full 25.243
_diffrn_reflns_theta_max 27.954
_diffrn_reflns_theta_min 3.267
_exptl_absorpt_coefficient_mu 2.596
_exptl_absorpt_correction_T_max 0.7456
_exptl_absorpt_correction_T_min 0.2925
_exptl_absorpt_correction_type multi-scan
_exptl_absorpt_process_details
;
SADABS-2014/5 (Bruker,2014/5) was used for absorption correction.
wR2(int) was 0.1541 before and 0.0865 after correction.
The Ratio of minimum to maximum transmission is 0.3923.
The \l/2 correction factor is 0.00150.
;
_exptl_crystal_colour 'clear light yellow'
_exptl_crystal_colour_lustre clear
_exptl_crystal_colour_modifier light
_exptl_crystal_colour_primary yellow
_exptl_crystal_density_diffrn 1.766
_exptl_crystal_description block
_exptl_crystal_F_000 656
_exptl_crystal_size_max 0.22
_exptl_crystal_size_mid 0.08
_exptl_crystal_size_min 0.07
_refine_diff_density_max 1.067
_refine_diff_density_min -1.072
_refine_diff_density_rms 0.151
_refine_ls_extinction_method none
_refine_ls_goodness_of_fit_ref 1.231
_refine_ls_hydrogen_treatment constr
_refine_ls_matrix_type full
_refine_ls_number_parameters 127
_refine_ls_number_reflns 2865
_refine_ls_number_restraints 0
_refine_ls_restrained_S_all 1.231
_refine_ls_R_factor_all 0.0714
_refine_ls_R_factor_gt 0.0669
_refine_ls_shift/su_max 0.000
_refine_ls_shift/su_mean 0.000
_refine_ls_structure_factor_coef Fsqd
_refine_ls_weighting_details 'w=1/[\s^2^(Fo^2^)+(0.0516P)^2^+5.5498P] where P=(Fo^2^+2Fc^2^)/3'
_refine_ls_weighting_scheme calc
_refine_ls_wR_factor_gt 0.1644
_refine_ls_wR_factor_ref 0.1673
_reflns_Friedel_coverage 0.000
_reflns_number_gt 2668
_reflns_number_total 2865
_reflns_threshold_expression 'I > 2\s(I)'
_cod_data_source_file d0ce00093k2.cif
_cod_data_source_block 20180117_2a_0m_pl
_cod_database_code 7240107
_shelx_shelxl_version_number 2014/7
_shelx_space_group_comment
;
The symmetry employed for this shelxl refinement is uniquely defined
by the following loop, which should always be used as a source of
symmetry information in preference to the above space-group names.
They are only intended as comments.
;
_shelx_estimated_absorpt_t_max 0.839
_shelx_estimated_absorpt_t_min 0.599
_olex2_refinement_description
;
1. Fixed Uiso
 At 1.2 times of:
  All C(H) groups, All C(H,H) groups, All N(H) groups, All N(H,H) groups
2.a Riding coordinates:
 N1(H1A,H1B)
2.b Secondary CH2 refined with riding coordinates:
 C1(H1C,H1D), C2(H2A,H2B)
2.c Aromatic/amide H refined with riding coordinates:
 N2(H2), C7(H7), C4(H4), C5(H5), C6(H6)
;
_olex2_submission_special_instructions 'No special instructions were received'

loop_
_space_group_symop_operation_xyz
'x, y, z'
'-x, y+1/2, -z+1/2'
'-x, -y, -z'
'x, -y-1/2, z-1/2'

loop_
_atom_site_label
_atom_site_type_symbol
_atom_site_fract_x
_atom_site_fract_y
_atom_site_fract_z
_atom_site_U_iso_or_equiv
_atom_site_adp_type
_atom_site_occupancy
_atom_site_site_symmetry_order
_atom_site_calc_flag
_atom_site_refinement_flags_posn
_atom_site_refinement_flags_adp
_atom_site_refinement_flags_occupancy
_atom_site_disorder_assembly
_atom_site_disorder_group
N1 N 0.1778(5) 0.03873(17) 0.8705(5) 0.0224(7) Uani 1 1 d . . . . .
H1A H 0.2294 0.0045 0.8377 0.027 Uiso 1 1 d R . . . .
H1B H 0.2403 0.0537 0.9643 0.027 Uiso 1 1 d R . . . .
N2 N 0.1732(6) 0.24504(19) 0.8533(6) 0.0338(9) Uani 1 1 d . . . . .
H2 H 0.2489 0.2725 0.8840 0.041 Uiso 1 1 calc R . . . .
C3 C 0.1141(6) 0.1441(2) 0.7659(6) 0.0224(8) Uani 1 1 d . . . . .
C1 C -0.0041(6) 0.02481(19) 0.9291(6) 0.0230(9) Uani 1 1 d . . . . .
H1C H -0.0770 0.0118 0.8260 0.028 Uiso 1 1 calc R . . . .
H1D H -0.0572 0.0608 0.9792 0.028 Uiso 1 1 calc R . . . .
C2 C 0.1835(7) 0.0832(2) 0.7149(6) 0.0267(9) Uani 1 1 d . . . . .
H2A H 0.3047 0.0872 0.6770 0.032 Uiso 1 1 calc R . . . .
H2B H 0.1132 0.0675 0.6133 0.032 Uiso 1 1 calc R . . . .
C7 C 0.2321(6) 0.1893(2) 0.8205(7) 0.0294(10) Uani 1 1 d . . . . .
H7 H 0.3523 0.1808 0.8343 0.035 Uiso 1 1 calc R . . . .
C4 C -0.0628(6) 0.1587(2) 0.7520(6) 0.0278(9) Uani 1 1 d . . . . .
H4 H -0.1443 0.1294 0.7148 0.033 Uiso 1 1 calc R . . . .
C5 C -0.1225(7) 0.2168(2) 0.7928(7) 0.0325(10) Uani 1 1 d . . . . .
H5 H -0.2428 0.2259 0.7879 0.039 Uiso 1 1 calc R . . . .
C6 C 0.0011(8) 0.2599(2) 0.8403(7) 0.0351(11) Uani 1 1 d . . . . .
H6 H -0.0344 0.2994 0.8633 0.042 Uiso 1 1 calc R . . . .
Cu1 Cu 0.52617(8) 0.11339(3) 0.28227(8) 0.0282(2) Uani 1 1 d . . . . .
Cl2 Cl 0.22828(15) 0.11113(6) 0.24882(17) 0.0328(3) Uani 1 1 d . . . . .
Cl1 Cl 0.53214(16) 0.19268(6) 0.47564(19) 0.0359(3) Uani 1 1 d . . . . .
Cl3 Cl 0.57836(17) 0.08739(8) -0.00535(18) 0.0416(4) Uani 1 1 d . . . . .
Cl4 Cl 0.7593(3) 0.06481(9) 0.4090(3) 0.0698(7) Uani 1 1 d . . . . .

loop_
_atom_site_aniso_label
_atom_site_aniso_U_11
_atom_site_aniso_U_22
_atom_site_aniso_U_33
_atom_site_aniso_U_23
_atom_site_aniso_U_13
_atom_site_aniso_U_12
N1 0.0214(17) 0.0198(17) 0.0262(18) -0.0005(14) 0.0026(14) 0.0015(14)
N2 0.040(2) 0.026(2) 0.036(2) -0.0029(17) 0.0015(18) -0.0117(18)
C3 0.024(2) 0.027(2) 0.0169(18) 0.0018(15) 0.0022(15) -0.0013(16)
C1 0.0190(19) 0.019(2) 0.030(2) 0.0034(17) -0.0004(16) -0.0019(15)
C2 0.034(2) 0.026(2) 0.020(2) 0.0000(16) 0.0062(17) 0.0010(18)
C7 0.026(2) 0.032(2) 0.030(2) 0.0061(18) 0.0012(18) -0.0070(18)
C4 0.029(2) 0.028(2) 0.026(2) -0.0011(17) -0.0038(18) -0.0041(18)
C5 0.029(2) 0.030(2) 0.038(3) -0.001(2) -0.003(2) 0.0029(19)
C6 0.046(3) 0.026(2) 0.034(3) -0.0024(19) 0.007(2) -0.001(2)
Cu1 0.0229(3) 0.0304(4) 0.0312(3) -0.0088(2) -0.0030(2) 0.0050(2)
Cl2 0.0233(5) 0.0393(7) 0.0357(6) -0.0128(5) 0.0016(4) -0.0034(4)
Cl1 0.0288(6) 0.0339(6) 0.0445(7) -0.0150(5) -0.0081(5) 0.0041(5)
Cl3 0.0287(6) 0.0652(9) 0.0312(6) -0.0060(6) 0.0044(5) 0.0112(6)
Cl4 0.0711(11) 0.0687(11) 0.0666(11) -0.0439(9) -0.0439(9) 0.0476(9)

loop_
_atom_type_symbol
_atom_type_description
_atom_type_scat_dispersion_real
_atom_type_scat_dispersion_imag
_atom_type_scat_source
C C 0.0033 0.0016 'International Tables Vol C Tables 4.2.6.8 and 6.1.1.4'
H H 0.0000 0.0000 'International Tables Vol C Tables 4.2.6.8 and 6.1.1.4'
Cl Cl 0.1484 0.1585 'International Tables Vol C Tables 4.2.6.8 and 6.1.1.4'
Cu Cu 0.3201 1.2651 'International Tables Vol C Tables 4.2.6.8 and 6.1.1.4'
N N 0.0061 0.0033 'International Tables Vol C Tables 4.2.6.8 and 6.1.1.4'

loop_
_geom_angle_atom_site_label_1
_geom_angle_atom_site_label_2
_geom_angle_atom_site_label_3
_geom_angle
_geom_angle_site_symmetry_1
_geom_angle_site_symmetry_3
_geom_angle_publ_flag
H1A N1 H1B 107.7 . . ?
C1 N1 H1A 108.7 . . ?
C1 N1 H1B 108.8 . . ?
C1 N1 C2 113.9(3) . . ?
C2 N1 H1A 108.8 . . ?
C2 N1 H1B 108.8 . . ?
C7 N2 H2 118.6 . . ?
C7 N2 C6 122.8(4) . . ?
C6 N2 H2 118.6 . . ?
C7 C3 C2 119.7(4) . . ?
C4 C3 C2 122.6(4) . . ?
C4 C3 C7 117.7(4) . . ?
N1 C1 C1 109.5(4) . 3_557 ?
N1 C1 H1C 109.8 . . ?
N1 C1 H1D 109.8 . . ?
C1 C1 H1C 109.8 3_557 . ?
C1 C1 H1D 109.8 3_557 . ?
H1C C1 H1D 108.2 . . ?
N1 C2 H2A 109.2 . . ?
N1 C2 H2B 109.2 . . ?
C3 C2 N1 111.9(4) . . ?
C3 C2 H2A 109.2 . . ?
C3 C2 H2B 109.2 . . ?
H2A C2 H2B 107.9 . . ?
N2 C7 C3 120.2(5) . . ?
N2 C7 H7 119.9 . . ?
C3 C7 H7 119.9 . . ?
C3 C4 H4 119.4 . . ?
C3 C4 C5 121.3(4) . . ?
C5 C4 H4 119.4 . . ?
C4 C5 H5 120.9 . . ?
C6 C5 C4 118.2(5) . . ?
C6 C5 H5 120.9 . . ?
N2 C6 C5 119.7(5) . . ?
N2 C6 H6 120.1 . . ?
C5 C6 H6 120.1 . . ?
Cl2 Cu1 Cl1 94.94(5) . . ?
Cl3 Cu1 Cl2 95.44(5) . . ?
Cl3 Cu1 Cl1 142.65(7) . . ?
Cl4 Cu1 Cl2 143.34(8) . . ?
Cl4 Cu1 Cl1 96.19(6) . . ?
Cl4 Cu1 Cl3 96.53(6) . . ?

loop_
_geom_bond_atom_site_label_1
_geom_bond_atom_site_label_2
_geom_bond_distance
_geom_bond_site_symmetry_2
_geom_bond_publ_flag
N1 H1A 0.8898 . ?
N1 H1B 0.8903 . ?
N1 C1 1.486(5) . ?
N1 C2 1.516(6) . ?
N2 H2 0.8600 . ?
N2 C7 1.335(7) . ?
N2 C6 1.341(8) . ?
C3 C2 1.500(7) . ?
C3 C7 1.391(6) . ?
C3 C4 1.375(7) . ?
C1 C1 1.518(8) 3_557 ?
C1 H1C 0.9700 . ?
C1 H1D 0.9700 . ?
C2 H2A 0.9700 . ?
C2 H2B 0.9700 . ?
C7 H7 0.9300 . ?
C4 H4 0.9300 . ?
C4 C5 1.397(7) . ?
C5 H5 0.9300 . ?
C5 C6 1.374(7) . ?
C6 H6 0.9300 . ?
Cu1 Cl2 2.2559(15) . ?
Cu1 Cl1 2.2633(14) . ?
Cu1 Cl3 2.2511(16) . ?
Cu1 Cl4 2.2426(16) . ?

loop_
_geom_torsion_atom_site_label_1
_geom_torsion_atom_site_label_2
_geom_torsion_atom_site_label_3
_geom_torsion_atom_site_label_4
_geom_torsion
_geom_torsion_site_symmetry_1
_geom_torsion_site_symmetry_2
_geom_torsion_site_symmetry_3
_geom_torsion_site_symmetry_4
_geom_torsion_publ_flag
C3 C4 C5 C6 2.6(8) . . . . ?
C1 N1 C2 C3 64.0(5) . . . . ?
C2 N1 C1 C1 174.0(4) . . . 3_557 ?
C2 C3 C7 N2 175.0(4) . . . . ?
C2 C3 C4 C5 -177.0(4) . . . . ?
C7 N2 C6 C5 0.5(8) . . . . ?
C7 C3 C2 N1 96.7(5) . . . . ?
C7 C3 C4 C5 -0.5(7) . . . . ?
C4 C3 C2 N1 -86.9(5) . . . . ?
C4 C3 C7 N2 -1.6(7) . . . . ?
C4 C5 C6 N2 -2.6(8) . . . . ?
C6 N2 C7 C3 1.7(8) . . . . ?
